data_1575551
loop_
_publ_author_name
'Fan, Liangxin'
'Zhu, Xinxin'
'Wu, Wanjin'
'Wang, Xingxiao'
'Zhang, Sheng'
'Wan, Jingwei'
'Jiang, Song'
'Lin, Lu'
'Gao, Haoyu'
'Wang, Jinjin'
'Cao, Zhanqi'
'Pan, Zhenliang'
'Xu, Zhihong'
'Liu, Lijie'

_publ_section_title
;
 Overcoming ACQ: DPA-modified TICT-type AIEgens for high-resolution and
 multilevel latent fingerprint visualization.
;
_journal_issue 23
_journal_name_full 'Materials horizons'
_journal_page_first 10326
_journal_page_last 10334
_journal_paper_doi 10.1039/d5mh01320h
_journal_volume 12
_journal_year 2025
_chemical_formula_moiety '2(C28 H19 N3 O)'
_chemical_formula_sum 'C4 H0 N29 O31'
_chemical_formula_weight 950.33
_space_group_crystal_system monoclinic
_space_group_IT_number 14
_space_group_name_Hall '-P 2ybc'
_space_group_name_H-M_alt 'P 1 21/c 1'
_atom_sites_solution_hydrogens geom
_atom_sites_solution_primary iterative
_audit_creation_date 2023-11-27
_audit_creation_method
;
Olex2 1.2
(compiled 2018.05.29 svn.r3508 for OlexSys, GUI svn.r5506)
;
_audit_update_record
;
2025-07-11 deposited with the CCDC.	2025-08-25 downloaded from the CCDC.
;
_cell_angle_alpha 90
_cell_angle_beta 93.641(2)
_cell_angle_gamma 90
_cell_formula_units_Z 4
_cell_length_a 9.8422(3)
_cell_length_b 11.3666(3)
_cell_length_c 36.9529(10)
_cell_measurement_reflns_used 4099
_cell_measurement_temperature 293(2)
_cell_measurement_theta_max 70.2960
_cell_measurement_theta_min 4.0520
_cell_volume 4125.7(2)
_computing_cell_refinement 'CrysAlisPro 1.171.42.81a (Rigaku OD, 2023)'
_computing_data_collection 'CrysAlisPro 1.171.42.81a (Rigaku OD, 2023)'
_computing_data_reduction 'CrysAlisPro 1.171.42.81a (Rigaku OD, 2023)'
_computing_molecular_graphics 'Olex2 (Dolomanov et al., 2009)'
_computing_publication_material 'Olex2 (Dolomanov et al., 2009)'
_computing_structure_refinement 'ShelXL (Sheldrick, 2015)'
_computing_structure_solution
;
Superflip (Palatinus & Chapuis, 2007;Palatinus & van der Lee, 2008;
Palatinus et al., 2012)
;
_diffrn_ambient_temperature 293(2)
_diffrn_detector 'CCD plate'
_diffrn_detector_area_resol_mean 16.2312
_diffrn_detector_type Eos
_diffrn_measured_fraction_theta_full 0.998
_diffrn_measured_fraction_theta_max 0.981
_diffrn_measurement_details
;
List of Runs (angles in degrees, time in seconds):

  # Type    Start    End  Width  t~exp~   \w     \q     \k     \f   Frames
#--------------------------------------------------------------------------
  1  \w   -100.00 -19.66   0.39    2.50    --  -33.50 -57.00 -60.00  206
  2  \w     -4.00  25.25   0.39    2.50    --  -33.50  77.00  60.00   75
  3  \w    -90.00 -36.96   0.39    2.50    --  -33.50 178.00   0.00  136
  4  \w    -61.00  -6.79   0.39    2.50    --  -33.50  77.00  60.00  139
  5  \w    -70.00 -41.92   0.39    2.50    --  -33.50 178.00  90.00   72
  6  \w     19.00  44.35   0.39    2.50    --   36.47  57.00   0.00   65
  7  \w     69.00 104.10   0.39    2.50    --   36.47  57.00   0.00   90
  8  \w     67.00  92.35   0.39    2.50    --   36.47-130.00  71.00   65
  9  \w    138.00 172.71   0.39   11.50    --  108.00 111.00-120.00   89
 10  \w     55.00 106.09   0.39   11.50    --  108.00 -94.00  30.00  131
 11  \w    106.00 135.25   0.39   11.50    --  108.00 111.00-120.00   75
 12  \w     88.00 123.10   0.39   11.50    --  108.00  61.00 -30.00   90
 13  \w     38.00 104.30   0.39   11.50    --  108.00 -94.00 -60.00  170
 14  \w     63.00  91.08   0.39   11.50    --  108.00 -30.00  90.00   72
 15  \w     38.00 127.31   0.39   11.50    --  108.00 -45.00 -30.00  229
 16  \w     63.00 124.23   0.39   11.50    --  108.00 178.00  90.00  157
 17  \w    101.00 157.16   0.39   11.50    --  108.00  77.00  90.00  144
 18  \w     36.00 129.99   0.39   11.50    --  108.00 -15.00  60.00  241
;
_diffrn_measurement_device 'four-circle diffractometer'
_diffrn_measurement_device_type 'Xcalibur, Eos, Gemini'
_diffrn_measurement_method '\w scans'
_diffrn_orient_matrix_type 'CrysAlisPro convention (1999,Acta A55,543-557)'
_diffrn_orient_matrix_UB_11 0.0151420000
_diffrn_orient_matrix_UB_12 0.1279112000
_diffrn_orient_matrix_UB_13 -0.0129087000
_diffrn_orient_matrix_UB_21 0.0233389000
_diffrn_orient_matrix_UB_22 0.0407028000
_diffrn_orient_matrix_UB_23 0.0396781000
_diffrn_orient_matrix_UB_31 0.1543480000
_diffrn_orient_matrix_UB_32 -0.0187898000
_diffrn_orient_matrix_UB_33 -0.0020313000
_diffrn_radiation_monochromator graphite
_diffrn_radiation_probe x-ray
_diffrn_radiation_type CuK\a
_diffrn_radiation_wavelength 1.54184
_diffrn_reflns_av_R_equivalents 0.0392
_diffrn_reflns_av_unetI/netI 0.0540
_diffrn_reflns_Laue_measured_fraction_full 0.998
_diffrn_reflns_Laue_measured_fraction_max 0.981
_diffrn_reflns_limit_h_max 11
_diffrn_reflns_limit_h_min -8
_diffrn_reflns_limit_k_max 13
_diffrn_reflns_limit_k_min -13
_diffrn_reflns_limit_l_max 44
_diffrn_reflns_limit_l_min -44
_diffrn_reflns_number 16022
_diffrn_reflns_point_group_measured_fraction_full 0.998
_diffrn_reflns_point_group_measured_fraction_max 0.981
_diffrn_reflns_theta_full 67.684
_diffrn_reflns_theta_max 70.408
_diffrn_reflns_theta_min 4.070
_diffrn_source 'fine-focus sealed X-ray tube'
_diffrn_source_type 'Enhance (Cu) X-ray Source'
_exptl_absorpt_coefficient_mu 1.435
_exptl_absorpt_correction_T_max 1.00000
_exptl_absorpt_correction_T_min 0.73870
_exptl_absorpt_correction_type multi-scan
_exptl_absorpt_process_details
;
CrysAlisPro 1.171.42.81a (Rigaku Oxford Diffraction, 2023)
Empirical absorption correction using spherical harmonics,
implemented in SCALE3 ABSPACK scaling algorithm.
;
_exptl_crystal_density_diffrn 1.530
_exptl_crystal_F_000 1900
_refine_diff_density_max 0.662
_refine_diff_density_min -0.584
_refine_diff_density_rms 0.153
_refine_ls_extinction_method none
_refine_ls_goodness_of_fit_ref 1.932
_refine_ls_hydrogen_treatment constr
_refine_ls_matrix_type full
_refine_ls_number_parameters 577
_refine_ls_number_reflns 7723
_refine_ls_number_restraints 0
_refine_ls_restrained_S_all 1.932
_refine_ls_R_factor_all 0.1797
_refine_ls_R_factor_gt 0.1615
_refine_ls_shift/su_max 0.067
_refine_ls_shift/su_mean 0.011
_refine_ls_structure_factor_coef Fsqd
_refine_ls_weighting_details 'w=1/[\s^2^(Fo^2^)+(0.2000P)^2^] where P=(Fo^2^+2Fc^2^)/3'
_refine_ls_weighting_scheme calc
_refine_ls_wR_factor_gt 0.4938
_refine_ls_wR_factor_ref 0.5061
_reflns_Friedel_coverage 0.000
_reflns_number_gt 5599
_reflns_number_total 7723
_reflns_threshold_expression 'I > 2\s(I)'
_cod_data_source_file d5mh01320h2.cif
_cod_data_source_block 202311319_auto
_cod_depositor_comments 'Adding full bibliography for 1575549--1575551.cif.'
_cod_original_cell_volume 4125.66(19)
_cod_database_code 1575551
_shelx_shelxl_version_number 2014/7
_chemical_oxdiff_formula C17H20N3O3
_shelx_space_group_comment
;
The symmetry employed for this shelxl refinement is uniquely defined
by the following loop, which should always be used as a source of
symmetry information in preference to the above space-group names.
They are only intended as comments.
;
_reflns_odcompleteness_completeness 99.87
_reflns_odcompleteness_iscentric 1
_reflns_odcompleteness_theta 66.97
_olex2_refinement_description
;
1. Fixed Uiso
 At 1.2 times of:
  All C(H) groups
2.a Aromatic/amide H refined with riding coordinates:
 C4(H4), C3(H3), C8(H8), C4'(H4'), C3'(H3'), C18(H18), C13'(H13'), C13(H13),
 C16(H16), C2(H2), C2'(H2'), C22(H22), C8'(H8'), C24(H24), C18'(H18'), C1(H1),
 C15'(H15'), C25(H25), C15(H15), C7(H7), C19(H19), C21(H21), C1'(H1'),
 C16'(H16'), C20(H20), C22'(H22'), C7'(H7'), C24'(H24'), C19'(H19'), C28(H28),
 C28'(H28'), C25'(H25'), C27(H27), C26(H26), C27'(H27'), C20'(H20'), C26'(H26'),
  C21'(H21')
;
_olex2_submission_special_instructions 'No special instructions were received'
_oxdiff_exptl_absorpt_empirical_details
;
Empirical correction (ABSPACK) includes:
- Absorption correction using spherical harmonics
- Frame scaling
;
_oxdiff_exptl_absorpt_empirical_full_max 1.333
_oxdiff_exptl_absorpt_empirical_full_min 0.725

loop_
_space_group_symop_operation_xyz
'x, y, z'
'-x, y+1/2, -z+1/2'
'-x, -y, -z'
'x, -y-1/2, z-1/2'

loop_
_atom_site_label
_atom_site_type_symbol
_atom_site_fract_x
_atom_site_fract_y
_atom_site_fract_z
_atom_site_U_iso_or_equiv
_atom_site_adp_type
_atom_site_occupancy
_atom_site_site_symmetry_order
_atom_site_calc_flag
_atom_site_refinement_flags_posn
_atom_site_refinement_flags_adp
_atom_site_refinement_flags_occupancy
_atom_site_disorder_assembly
_atom_site_disorder_group
O1 O 0.9359(5) 0.6956(4) 0.66076(13) 0.0549(11) Uani 1 1 d . . . . .
N1 N 0.7734(5) 0.6350(4) 0.69810(12) 0.0360(10) Uani 1 1 d . . . . .
N1' N 0.7169(5) 0.3715(4) 0.30886(13) 0.0416(11) Uani 1 1 d . . . . .
N2 N 0.6489(5) 0.4581(4) 0.68767(12) 0.0385(10) Uani 1 1 d . . . . .
N2' N 0.8441(5) 0.5473(4) 0.32001(13) 0.0398(10) Uani 1 1 d . . . . .
N3 N 0.7026(6) 0.2298(4) 0.57982(12) 0.0486(12) Uani 1 1 d . . . . .
O1' O 0.5578(6) 0.3097(5) 0.34675(17) 0.0765(16) Uani 1 1 d . . . . .
N3' N 0.7928(6) 0.7702(5) 0.42990(14) 0.0528(13) Uani 1 1 d . . . . .
C5 C 0.6108(5) 0.5684(4) 0.74113(14) 0.0355(11) Uani 1 1 d . . . . .
C23 C 0.6917(6) 0.2420(5) 0.54178(14) 0.0439(13) Uani 1 1 d . . . . .
C9' C 0.8142(5) 0.4550(4) 0.30016(15) 0.0372(11) Uani 1 1 d . . . . .
C9 C 0.6777(5) 0.5507(4) 0.70726(14) 0.0328(10) Uani 1 1 d . . . . .
C14' C 0.7561(6) 0.6776(5) 0.40631(15) 0.0436(12) Uani 1 1 d . . . . .
C14 C 0.7413(6) 0.3249(5) 0.60224(15) 0.0418(12) Uani 1 1 d . . . . .
C10 C 0.8495(6) 0.6220(5) 0.66689(16) 0.0409(12) Uani 1 1 d . . . . .
C17 C 0.6806(6) 0.1169(5) 0.59619(14) 0.0421(12) Uani 1 1 d . . . . .
C10' C 0.6430(7) 0.3834(5) 0.34082(18) 0.0487(14) Uani 1 1 d . . . . .
C4 C 0.5128(6) 0.4871(5) 0.75163(15) 0.0403(12) Uani 1 1 d . . . . .
H4 H 0.4878 0.4239 0.7367 0.048 Uiso 1 1 calc R . . . .
C3 C 0.4543(6) 0.5015(5) 0.78405(17) 0.0459(13) Uani 1 1 d . . . . .
H3 H 0.3903 0.4472 0.7910 0.055 Uiso 1 1 calc R . . . .
C5' C 0.8800(6) 0.4369(4) 0.26638(15) 0.0385(11) Uani 1 1 d . . . . .
C6 C 0.6458(6) 0.6648(5) 0.76353(15) 0.0403(12) Uani 1 1 d . . . . .
C12 C 0.7140(6) 0.4410(5) 0.65631(14) 0.0375(11) Uani 1 1 d . . . . .
C8 C 0.8036(6) 0.7316(5) 0.72084(16) 0.0424(12) Uani 1 1 d . . . . .
H8 H 0.8670 0.7868 0.7141 0.051 Uiso 1 1 calc R . . . .
C4' C 0.9802(6) 0.5169(5) 0.25561(16) 0.0429(12) Uani 1 1 d . . . . .
H4' H 1.0054 0.5802 0.2705 0.052 Uiso 1 1 calc R . . . .
C3' C 1.0403(7) 0.5017(6) 0.22353(17) 0.0495(14) Uani 1 1 d . . . . .
H3' H 1.1065 0.5544 0.2169 0.059 Uiso 1 1 calc R . . . .
C11 C 0.8151(6) 0.5196(4) 0.64561(14) 0.0385(12) Uani 1 1 d . . . . .
C17' C 0.8375(7) 0.8813(5) 0.41832(18) 0.0514(15) Uani 1 1 d . . . . .
C18 C 0.5600(7) 0.0554(6) 0.58949(17) 0.0553(15) Uani 1 1 d . . . . .
H18 H 0.4896 0.0881 0.5748 0.066 Uiso 1 1 calc R . . . .
C12' C 0.7799(6) 0.5640(5) 0.35172(15) 0.0400(12) Uani 1 1 d . . . . .
C13' C 0.8170(6) 0.6591(5) 0.37402(15) 0.0426(12) Uani 1 1 d . . . . .
H13' H 0.8837 0.7109 0.3671 0.051 Uiso 1 1 calc R . . . .
C13 C 0.6774(6) 0.3444(5) 0.63442(14) 0.0413(12) Uani 1 1 d . . . . .
H13 H 0.6103 0.2929 0.6413 0.050 Uiso 1 1 calc R . . . .
C16 C 0.8817(6) 0.4966(5) 0.61330(15) 0.0449(13) Uani 1 1 d . . . . .
H16 H 0.9496 0.5470 0.6062 0.054 Uiso 1 1 calc R . . . .
C2 C 0.4892(7) 0.5955(5) 0.80651(16) 0.0494(14) Uani 1 1 d . . . . .
H2 H 0.4495 0.6033 0.8286 0.059 Uiso 1 1 calc R . . . .
C2' C 1.0029(7) 0.4077(6) 0.20078(17) 0.0531(15) Uani 1 1 d . . . . .
H2' H 1.0436 0.3981 0.1789 0.064 Uiso 1 1 calc R . . . .
C6' C 0.8434(6) 0.3419(5) 0.24362(17) 0.0445(13) Uani 1 1 d . . . . .
C22 C 0.7814(6) 0.0678(5) 0.61885(17) 0.0492(14) Uani 1 1 d . . . . .
H22 H 0.8623 0.1084 0.6239 0.059 Uiso 1 1 calc R . . . .
C8' C 0.6841(6) 0.2768(5) 0.28578(18) 0.0494(14) Uani 1 1 d . . . . .
H8' H 0.6191 0.2229 0.2924 0.059 Uiso 1 1 calc R . . . .
C24 C 0.6547(7) 0.3501(6) 0.52601(17) 0.0540(15) Uani 1 1 d . . . . .
H24 H 0.6360 0.4140 0.5406 0.065 Uiso 1 1 calc R . . . .
C18' C 0.7808(9) 0.9303(6) 0.3866(2) 0.067(2) Uani 1 1 d . . . . .
H18' H 0.7163 0.8892 0.3721 0.080 Uiso 1 1 calc R . . . .
C1 C 0.5822(7) 0.6775(5) 0.79636(16) 0.0479(14) Uani 1 1 d . . . . .
H1 H 0.6031 0.7417 0.8113 0.057 Uiso 1 1 calc R . . . .
C23' C 0.7882(7) 0.7499(5) 0.46827(16) 0.0501(14) Uani 1 1 d . . . . .
C15' C 0.6517(7) 0.5997(6) 0.41637(17) 0.0520(14) Uani 1 1 d . . . . .
H15' H 0.6076 0.6130 0.4375 0.062 Uiso 1 1 calc R . . . .
C11' C 0.6796(6) 0.4844(5) 0.36252(17) 0.0452(13) Uani 1 1 d . . . . .
C25 C 0.6461(10) 0.3620(7) 0.4886(2) 0.069(2) Uani 1 1 d . . . . .
H25 H 0.6223 0.4344 0.4783 0.083 Uiso 1 1 calc R . . . .
C15 C 0.8460(6) 0.4010(6) 0.59271(16) 0.0478(13) Uani 1 1 d . . . . .
H15 H 0.8916 0.3856 0.5719 0.057 Uiso 1 1 calc R . . . .
C7 C 0.7441(6) 0.7463(5) 0.75171(17) 0.0464(13) Uani 1 1 d . . . . .
H7 H 0.7671 0.8114 0.7661 0.056 Uiso 1 1 calc R . . . .
C19 C 0.5444(8) -0.0546(6) 0.6047(2) 0.0606(17) Uani 1 1 d . . . . .
H19 H 0.4637 -0.0959 0.5997 0.073 Uiso 1 1 calc R . . . .
C21 C 0.7632(7) -0.0412(6) 0.63412(19) 0.0576(16) Uani 1 1 d . . . . .
H21 H 0.8315 -0.0736 0.6496 0.069 Uiso 1 1 calc R . . . .
C1' C 0.9060(7) 0.3293(6) 0.21063(17) 0.0521(15) Uani 1 1 d . . . . .
H1' H 0.8813 0.2669 0.1953 0.063 Uiso 1 1 calc R . . . .
C16' C 0.6164(7) 0.5054(6) 0.39495(17) 0.0515(14) Uani 1 1 d . . . . .
H16' H 0.5494 0.4540 0.4019 0.062 Uiso 1 1 calc R . . . .
C20 C 0.6433(8) -0.1025(6) 0.62640(19) 0.0588(17) Uani 1 1 d . . . . .
H20 H 0.6315 -0.1768 0.6363 0.071 Uiso 1 1 calc R . . . .
C22' C 0.9336(8) 0.9438(7) 0.4399(3) 0.075(2) Uani 1 1 d . . . . .
H22' H 0.9725 0.9104 0.4610 0.090 Uiso 1 1 calc R . . . .
C7' C 0.7422(7) 0.2610(5) 0.25490(18) 0.0508(15) Uani 1 1 d . . . . .
H7' H 0.7172 0.1970 0.2403 0.061 Uiso 1 1 calc R . . . .
C24' C 0.8603(10) 0.6601(8) 0.4843(2) 0.079(2) Uani 1 1 d . . . . .
H24' H 0.9126 0.6113 0.4705 0.095 Uiso 1 1 calc R . . . .
C19' C 0.8221(12) 1.0426(8) 0.3767(3) 0.093(3) Uani 1 1 d . . . . .
H19' H 0.7847 1.0758 0.3553 0.112 Uiso 1 1 calc R . . . .
C28 C 0.7162(8) 0.1475(6) 0.51939(17) 0.0605(18) Uani 1 1 d . . . . .
H28 H 0.7406 0.0747 0.5293 0.073 Uiso 1 1 calc R . . . .
C28' C 0.7069(8) 0.8195(7) 0.48868(19) 0.0649(19) Uani 1 1 d . . . . .
H28' H 0.6565 0.8807 0.4779 0.078 Uiso 1 1 calc R . . . .
C25' C 0.8556(12) 0.6410(8) 0.5217(2) 0.087(3) Uani 1 1 d . . . . .
H25' H 0.9074 0.5808 0.5326 0.104 Uiso 1 1 calc R . . . .
C27 C 0.7039(10) 0.1628(8) 0.48194(19) 0.078(2) Uani 1 1 d . . . . .
H27 H 0.7177 0.0988 0.4669 0.093 Uiso 1 1 calc R . . . .
C26 C 0.6719(12) 0.2696(8) 0.46670(18) 0.085(3) Uani 1 1 d . . . . .
H26 H 0.6679 0.2790 0.4417 0.102 Uiso 1 1 calc R . . . .
C27' C 0.7012(10) 0.7967(9) 0.5260(2) 0.081(2) Uani 1 1 d . . . . .
H27' H 0.6451 0.8422 0.5397 0.098 Uiso 1 1 calc R . . . .
C20' C 0.9152(13) 1.1043(8) 0.3974(4) 0.106(4) Uani 1 1 d . . . . .
H20' H 0.9419 1.1787 0.3902 0.127 Uiso 1 1 calc R . . . .
C26' C 0.7772(11) 0.7088(8) 0.5423(2) 0.081(3) Uani 1 1 d . . . . .
H26' H 0.7753 0.6955 0.5671 0.097 Uiso 1 1 calc R . . . .
C21' C 0.9711(12) 1.0553(9) 0.4298(4) 0.114(5) Uani 1 1 d . . . . .
H21' H 1.0334 1.0980 0.4445 0.137 Uiso 1 1 calc R . . . .

loop_
_atom_site_aniso_label
_atom_site_aniso_U_11
_atom_site_aniso_U_22
_atom_site_aniso_U_33
_atom_site_aniso_U_23
_atom_site_aniso_U_13
_atom_site_aniso_U_12
O1 0.062(3) 0.040(2) 0.064(3) 0.003(2) 0.016(2) -0.018(2)
N1 0.044(2) 0.0227(19) 0.041(2) 0.0034(16) -0.0008(18) -0.0030(17)
N1' 0.048(2) 0.027(2) 0.050(3) 0.0058(18) 0.000(2) -0.0073(18)
N2 0.054(3) 0.026(2) 0.036(2) -0.0018(17) 0.0059(18) -0.0072(18)
N2' 0.048(2) 0.030(2) 0.041(2) 0.0014(18) 0.0043(18) -0.0043(19)
N3 0.080(3) 0.034(2) 0.031(2) 0.0017(18) 0.004(2) -0.002(2)
O1' 0.091(4) 0.054(3) 0.087(4) -0.003(3) 0.027(3) -0.040(3)
N3' 0.078(3) 0.037(2) 0.044(3) 0.002(2) 0.009(2) -0.010(2)
C5 0.042(3) 0.024(2) 0.040(2) 0.0001(19) -0.004(2) 0.005(2)
C23 0.058(3) 0.043(3) 0.032(3) 0.001(2) 0.006(2) 0.007(3)
C9' 0.041(3) 0.024(2) 0.046(3) 0.005(2) -0.002(2) -0.002(2)
C9 0.038(2) 0.022(2) 0.038(2) 0.0037(18) 0.0005(19) 0.0009(18)
C14' 0.052(3) 0.036(3) 0.043(3) 0.005(2) 0.006(2) 0.001(2)
C14 0.055(3) 0.034(3) 0.037(3) 0.006(2) 0.006(2) 0.005(2)
C10 0.043(3) 0.033(3) 0.046(3) 0.007(2) 0.001(2) -0.002(2)
C17 0.055(3) 0.038(3) 0.034(2) -0.003(2) 0.012(2) -0.001(2)
C10' 0.056(3) 0.036(3) 0.055(3) 0.006(2) 0.004(3) -0.013(3)
C4 0.052(3) 0.028(2) 0.041(3) -0.002(2) 0.003(2) 0.001(2)
C3 0.053(3) 0.038(3) 0.047(3) -0.002(2) 0.013(2) 0.000(2)
C5' 0.043(3) 0.027(2) 0.045(3) 0.004(2) -0.003(2) 0.005(2)
C6 0.045(3) 0.031(2) 0.044(3) -0.005(2) -0.002(2) 0.000(2)
C12 0.048(3) 0.029(2) 0.036(2) 0.004(2) 0.007(2) -0.003(2)
C8 0.047(3) 0.028(2) 0.051(3) 0.001(2) -0.002(2) -0.010(2)
C4' 0.049(3) 0.031(3) 0.048(3) 0.003(2) -0.001(2) 0.003(2)
C3' 0.050(3) 0.045(3) 0.054(3) 0.007(3) 0.004(3) 0.006(3)
C11 0.048(3) 0.028(2) 0.039(3) 0.006(2) 0.003(2) 0.001(2)
C17' 0.058(3) 0.038(3) 0.062(4) -0.003(3) 0.026(3) -0.002(3)
C18 0.056(3) 0.061(4) 0.048(3) 0.002(3) 0.000(3) -0.004(3)
C12' 0.044(3) 0.031(2) 0.044(3) 0.006(2) 0.000(2) -0.002(2)
C13' 0.053(3) 0.034(3) 0.041(3) 0.002(2) 0.002(2) -0.008(2)
C13 0.059(3) 0.030(2) 0.036(2) -0.001(2) 0.009(2) -0.006(2)
C16 0.046(3) 0.048(3) 0.041(3) 0.006(2) 0.010(2) -0.004(2)
C2 0.066(4) 0.043(3) 0.040(3) -0.004(2) 0.010(2) -0.003(3)
C2' 0.060(3) 0.054(3) 0.047(3) -0.005(3) 0.006(3) 0.001(3)
C6' 0.044(3) 0.033(3) 0.054(3) -0.002(2) -0.007(2) -0.001(2)
C22 0.052(3) 0.045(3) 0.052(3) 0.004(3) 0.006(2) -0.005(3)
C8' 0.054(3) 0.028(3) 0.065(4) 0.001(3) -0.008(3) -0.010(2)
C24 0.073(4) 0.048(3) 0.041(3) 0.005(3) 0.004(3) 0.011(3)
C18' 0.090(5) 0.049(4) 0.064(4) 0.010(3) 0.030(4) 0.014(4)
C1 0.064(4) 0.038(3) 0.040(3) -0.008(2) -0.002(2) -0.001(3)
C23' 0.063(3) 0.044(3) 0.043(3) -0.003(2) 0.005(3) -0.003(3)
C15' 0.061(4) 0.048(3) 0.048(3) 0.005(3) 0.015(3) -0.005(3)
C11' 0.048(3) 0.035(3) 0.053(3) 0.009(2) 0.003(2) -0.004(2)
C25 0.104(6) 0.053(4) 0.049(4) 0.016(3) 0.004(4) 0.005(4)
C15 0.057(3) 0.049(3) 0.039(3) 0.003(2) 0.011(2) -0.001(3)
C7 0.056(3) 0.030(3) 0.053(3) -0.012(2) 0.000(3) -0.005(2)
C19 0.063(4) 0.059(4) 0.060(4) -0.007(3) 0.007(3) -0.023(3)
C21 0.067(4) 0.049(3) 0.057(4) 0.010(3) 0.008(3) 0.005(3)
C1' 0.063(4) 0.043(3) 0.048(3) -0.006(3) -0.008(3) 0.000(3)
C16' 0.059(3) 0.047(3) 0.049(3) 0.007(3) 0.010(3) -0.012(3)
C20 0.077(4) 0.041(3) 0.061(4) -0.001(3) 0.024(3) -0.003(3)
C22' 0.062(4) 0.069(4) 0.096(6) -0.013(4) 0.015(4) -0.013(4)
C7' 0.058(3) 0.033(3) 0.060(4) -0.013(3) -0.007(3) -0.003(3)
C24' 0.105(6) 0.072(5) 0.062(4) 0.014(4) 0.020(4) 0.038(5)
C19' 0.131(9) 0.057(5) 0.098(7) 0.024(5) 0.066(6) 0.028(5)
C28 0.093(5) 0.050(3) 0.039(3) -0.005(3) 0.008(3) 0.015(4)
C28' 0.073(4) 0.069(4) 0.052(4) -0.013(3) 0.001(3) 0.018(4)
C25' 0.123(8) 0.076(5) 0.061(5) 0.023(4) 0.007(5) 0.031(5)
C27 0.119(7) 0.075(5) 0.040(3) -0.012(3) 0.016(4) 0.005(5)
C26 0.140(8) 0.086(6) 0.030(3) 0.005(3) 0.009(4) -0.017(6)
C27' 0.100(6) 0.095(6) 0.051(4) -0.025(4) 0.018(4) 0.004(5)
C20' 0.122(8) 0.048(4) 0.157(11) 0.007(6) 0.087(8) -0.011(5)
C26' 0.120(7) 0.075(5) 0.047(4) 0.002(4) 0.001(4) -0.006(5)
C21' 0.101(7) 0.070(6) 0.177(13) -0.028(7) 0.056(8) -0.040(6)

loop_
_atom_type_symbol
_atom_type_description
_atom_type_scat_dispersion_real
_atom_type_scat_dispersion_imag
_atom_type_scat_source
C C 0.0181 0.0091 'International Tables Vol C Tables 4.2.6.8 and 6.1.1.4'
H H 0.0000 0.0000 'International Tables Vol C Tables 4.2.6.8 and 6.1.1.4'
N N 0.0311 0.0180 'International Tables Vol C Tables 4.2.6.8 and 6.1.1.4'
O O 0.0492 0.0322 'International Tables Vol C Tables 4.2.6.8 and 6.1.1.4'

loop_
_geom_angle_atom_site_label_1
_geom_angle_atom_site_label_2
_geom_angle_atom_site_label_3
_geom_angle
_geom_angle_site_symmetry_1
_geom_angle_site_symmetry_3
_geom_angle_publ_flag
C9 N1 C10 121.5(4) . . ?
C9 N1 C8 120.7(5) . . ?
C8 N1 C10 117.7(5) . . ?
C9' N1' C10' 121.1(5) . . ?
C8' N1' C9' 121.1(5) . . ?
C8' N1' C10' 117.8(5) . . ?
C9 N2 C12 119.2(5) . . ?
C9' N2' C12' 119.3(5) . . ?
C23 N3 C17 120.2(5) . . ?
C14 N3 C23 120.9(5) . . ?
C14 N3 C17 118.8(4) . . ?
C14' N3' C17' 123.8(5) . . ?
C14' N3' C23' 118.0(5) . . ?
C17' N3' C23' 118.1(5) . . ?
C4 C5 C9 119.9(4) . . ?
C6 C5 C9 120.3(5) . . ?
C6 C5 C4 119.8(5) . . ?
C24 C23 N3 120.2(5) . . ?
C28 C23 N3 120.9(5) . . ?
C28 C23 C24 118.9(5) . . ?
N1' C9' C5' 116.6(5) . . ?
N2' C9' N1' 123.4(5) . . ?
N2' C9' C5' 120.0(5) . . ?
N1 C9 C5 117.3(4) . . ?
N2 C9 N1 123.1(5) . . ?
N2 C9 C5 119.6(5) . . ?
N3' C14' C15' 117.8(5) . . ?
C13' C14' N3' 122.9(5) . . ?
C13' C14' C15' 119.3(5) . . ?
C13 C14 N3 120.4(5) . . ?
C13 C14 C15 119.4(5) . . ?
C15 C14 N3 120.2(5) . . ?
O1 C10 N1 119.1(5) . . ?
O1 C10 C11 126.6(6) . . ?
N1 C10 C11 114.3(5) . . ?
C18 C17 N3 121.6(6) . . ?
C22 C17 N3 119.7(5) . . ?
C22 C17 C18 118.7(6) . . ?
N1' C10' C11' 114.5(5) . . ?
O1' C10' N1' 118.4(6) . . ?
O1' C10' C11' 127.1(7) . . ?
C3 C4 C5 119.7(5) . . ?
C4 C3 C2 121.0(6) . . ?
C4' C5' C9' 120.3(5) . . ?
C6' C5' C9' 120.8(5) . . ?
C6' C5' C4' 118.8(5) . . ?
C5 C6 C1 118.8(5) . . ?
C5 C6 C7 118.2(5) . . ?
C1 C6 C7 123.0(5) . . ?
N2 C12 C11 121.5(5) . . ?
N2 C12 C13 118.8(5) . . ?
C13 C12 C11 119.7(5) . . ?
C7 C8 N1 121.7(5) . . ?
C3' C4' C5' 120.6(6) . . ?
C4' C3' C2' 120.4(6) . . ?
C12 C11 C10 120.4(5) . . ?
C12 C11 C16 119.3(5) . . ?
C16 C11 C10 120.3(5) . . ?
C18' C17' N3' 120.0(7) . . ?
C18' C17' C22' 120.1(7) . . ?
C22' C17' N3' 119.8(7) . . ?
C19 C18 C17 119.9(6) . . ?
N2' C12' C13' 119.5(5) . . ?
N2' C12' C11' 121.2(5) . . ?
C13' C12' C11' 119.3(6) . . ?
C14' C13' C12' 121.1(5) . . ?
C14 C13 C12 120.3(5) . . ?
C15 C16 C11 120.0(5) . . ?
C1 C2 C3 120.3(6) . . ?
C1' C2' C3' 120.0(6) . . ?
C5' C6' C1' 119.2(6) . . ?
C5' C6' C7' 118.4(6) . . ?
C1' C6' C7' 122.4(5) . . ?
C17 C22 C21 120.5(6) . . ?
C7' C8' N1' 122.4(6) . . ?
C25 C24 C23 119.9(6) . . ?
C17' C18' C19' 118.8(9) . . ?
C2 C1 C6 120.4(5) . . ?
C24' C23' N3' 120.1(6) . . ?
C24' C23' C28' 119.7(7) . . ?
C28' C23' N3' 120.1(6) . . ?
C16' C15' C14' 119.9(6) . . ?
C12' C11' C10' 120.6(6) . . ?
C16' C11' C10' 120.3(6) . . ?
C16' C11' C12' 119.1(6) . . ?
C26 C25 C24 121.1(7) . . ?
C16 C15 C14 121.2(5) . . ?
C8 C7 C6 121.8(5) . . ?
C20 C19 C18 121.1(6) . . ?
C22 C21 C20 119.9(6) . . ?
C2' C1' C6' 120.9(6) . . ?
C15' C16' C11' 121.2(6) . . ?
C19 C20 C21 119.8(6) . . ?
C21' C22' C17' 119.9(10) . . ?
C8' C7' C6' 120.7(5) . . ?
C23' C24' C25' 119.9(8) . . ?
C20' C19' C18' 121.6(10) . . ?
C23 C28 C27 119.3(6) . . ?
C23' C28' C27' 119.3(7) . . ?
C26' C25' C24' 121.4(8) . . ?
C26 C27 C28 121.6(7) . . ?
C25 C26 C27 119.2(6) . . ?
C26' C27' C28' 120.7(8) . . ?
C19' C20' C21' 119.5(8) . . ?
C25' C26' C27' 118.9(7) . . ?
C22' C21' C20' 120.0(11) . . ?

loop_
_geom_bond_atom_site_label_1
_geom_bond_atom_site_label_2
_geom_bond_distance
_geom_bond_site_symmetry_2
_geom_bond_publ_flag
O1 C10 1.225(7) . ?
N1 C9 1.400(7) . ?
N1 C10 1.422(8) . ?
N1 C8 1.403(7) . ?
N1' C9' 1.400(7) . ?
N1' C10' 1.432(8) . ?
N1' C8' 1.399(7) . ?
N2 C9 1.299(7) . ?
N2 C12 1.373(7) . ?
N2' C9' 1.302(7) . ?
N2' C12' 1.379(8) . ?
N3 C23 1.410(7) . ?
N3 C14 1.400(7) . ?
N3 C17 1.441(7) . ?
O1' C10' 1.215(8) . ?
N3' C14' 1.399(8) . ?
N3' C17' 1.412(8) . ?
N3' C23' 1.440(8) . ?
C5 C9 1.464(7) . ?
C5 C4 1.408(8) . ?
C5 C6 1.403(7) . ?
C23 C24 1.398(9) . ?
C23 C28 1.386(8) . ?
C9' C5' 1.457(8) . ?
C14' C13' 1.385(8) . ?
C14' C15' 1.424(9) . ?
C14 C13 1.398(8) . ?
C14 C15 1.407(9) . ?
C10 C11 1.433(8) . ?
C17 C18 1.386(9) . ?
C17 C22 1.375(9) . ?
C10' C11' 1.434(9) . ?
C4 C3 1.371(8) . ?
C3 C2 1.382(8) . ?
C5' C4' 1.417(8) . ?
C5' C6' 1.402(8) . ?
C6 C1 1.408(8) . ?
C6 C7 1.427(8) . ?
C12 C11 1.413(7) . ?
C12 C13 1.397(8) . ?
C8 C7 1.325(9) . ?
C4' C3' 1.369(9) . ?
C3' C2' 1.395(9) . ?
C11 C16 1.422(8) . ?
C17' C18' 1.384(10) . ?
C17' C22' 1.393(11) . ?
C18 C19 1.383(10) . ?
C12' C13' 1.394(8) . ?
C12' C11' 1.415(8) . ?
C16 C15 1.360(9) . ?
C2 C1 1.375(9) . ?
C2' C1' 1.371(10) . ?
C6' C1' 1.408(9) . ?
C6' C7' 1.437(9) . ?
C22 C21 1.378(9) . ?
C8' C7' 1.320(10) . ?
C24 C25 1.386(9) . ?
C18' C19' 1.395(11) . ?
C23' C24' 1.358(10) . ?
C23' C28' 1.382(9) . ?
C15' C16' 1.364(9) . ?
C11' C16' 1.405(9) . ?
C25 C26 1.360(12) . ?
C19 C20 1.337(11) . ?
C21 C20 1.385(10) . ?
C22' C21' 1.377(13) . ?
C24' C25' 1.401(11) . ?
C19' C20' 1.353(17) . ?
C28 C27 1.392(9) . ?
C28' C27' 1.408(11) . ?
C25' C26' 1.358(14) . ?
C27 C26 1.366(12) . ?
C27' C26' 1.365(13) . ?
C20' C21' 1.401(19) . ?
